data_4314030
loop_
_publ_author_name
'Angelo Maspero'
'Ibrahim Kani'
'Ahmed A. Mohamed'
'Mohammad A. Omary'
'Richard J. Staples'
'John P. Fackler'

_publ_contact_author_address
; Department of Chemistry
    Texas A&M University
College Station, TX 77843
;
_publ_contact_author_email fackler@mail.chem.tamu.edu
_publ_contact_author_name 'John P. Fackler'
_publ_section_title
;
 Syntheses and Structures of Dinuclear Gold(I) Dithiophosphonate Complexes
 and the Reaction of the Dithiophosphonate Complexes with Phosphines:
 Diverse Coordination Types
;
_journal_name_full 'Inorganic Chemistry'
_journal_page_first 5311
_journal_page_last 5319
_journal_paper_doi 10.1021/ic034114y
_journal_volume 42
_journal_year 2003
_chemical_formula_sum 'C49 H54 Au2 O4 P4 S4'
_chemical_formula_weight 1352.97
_chemical_name_systematic
; 
 ? 
;
_space_group_IT_number 14
_symmetry_cell_setting monoclinic
_symmetry_space_group_name_Hall '-P 2ybc'
_symmetry_space_group_name_H-M 'P 1 21/c 1'
_atom_sites_solution_hydrogens geom
_atom_sites_solution_primary direct
_atom_sites_solution_secondary difmap
_audit_creation_method SHELXL-97
_cell_angle_alpha 90.00
_cell_angle_beta 95.118(1)
_cell_angle_gamma 90.00
_cell_formula_units_Z 4
_cell_length_a 12.3551(4)
_cell_length_b 22.8195(7)
_cell_length_c 18.2119(6)
_cell_measurement_reflns_used 269
_cell_measurement_temperature 293(2)
_cell_measurement_theta_max 20.27
_cell_measurement_theta_min 3.44
_cell_volume 5114.1(3)
_computing_cell_refinement 'SMART (Bruker, V4.050, 1995)'
_computing_data_collection 'ASTRO (Bruker, V4.050, 1995)'
_computing_data_reduction 'SAINT (Bruker, V5.A06, 1997)'
_computing_molecular_graphics 'SHELXTL (SIEMENS, 1994, ver 5.04)'
_computing_publication_material 'CIFTAB (Sheldrick, 1993)'
_computing_structure_refinement 'SHELXL-97 (Sheldrick, 1997)'
_computing_structure_solution 'SHELXS-97 (Sheldrick, 1990)'
_diffrn_ambient_temperature 293(2)
_diffrn_measured_fraction_theta_full 0.902
_diffrn_measured_fraction_theta_max 0.902
_diffrn_measurement_method '\w, 0.3 deg'
_diffrn_radiation_monochromator graphite
_diffrn_radiation_source 'fine-focus sealed tube'
_diffrn_radiation_type MoK\a
_diffrn_radiation_wavelength 0.71073
_diffrn_reflns_av_R_equivalents 0.0425
_diffrn_reflns_av_sigmaI/netI 0.0651
_diffrn_reflns_limit_h_max 15
_diffrn_reflns_limit_h_min -16
_diffrn_reflns_limit_k_max 29
_diffrn_reflns_limit_k_min -10
_diffrn_reflns_limit_l_max 23
_diffrn_reflns_limit_l_min -23
_diffrn_reflns_number 31867
_diffrn_reflns_theta_full 27.72
_diffrn_reflns_theta_max 27.72
_diffrn_reflns_theta_min 1.43
_diffrn_standards_decay_% <1
_diffrn_standards_interval_count 0
_diffrn_standards_number 0
_exptl_absorpt_coefficient_mu 6.061
_exptl_absorpt_correction_T_max 0.942282
_exptl_absorpt_correction_T_min 0.651885
_exptl_absorpt_correction_type empirical
_exptl_crystal_colour yellow
_exptl_crystal_density_diffrn 1.757
_exptl_crystal_density_method 'not measured'
_exptl_crystal_description needle
_exptl_crystal_F_000 2648
_exptl_crystal_size_max 0.05
_exptl_crystal_size_mid 0.15
_exptl_crystal_size_min 0.15
_refine_diff_density_max 1.693
_refine_diff_density_min -1.633
_refine_diff_density_rms 0.114
_refine_ls_extinction_method none
_refine_ls_goodness_of_fit_ref 1.110
_refine_ls_hydrogen_treatment mixed
_refine_ls_matrix_type full
_refine_ls_number_parameters 568
_refine_ls_number_reflns 10819
_refine_ls_number_restraints 0
_refine_ls_restrained_S_all 1.110
_refine_ls_R_factor_all 0.0805
_refine_ls_R_factor_gt 0.0410
_refine_ls_shift/su_max 0.211
_refine_ls_shift/su_mean 0.014
_refine_ls_structure_factor_coef Fsqd
_refine_ls_weighting_details 'calc w=1/[\s^2^(Fo^2^)+(0.0230P)^2^+0.0000P] where P=(Fo^2^+2Fc^2^)/3'
_refine_ls_weighting_scheme calc
_refine_ls_wR_factor_gt 0.0681
_refine_ls_wR_factor_ref 0.0739
_reflns_number_gt 7163
_reflns_number_total 10819
_reflns_threshold_expression >2sigma(I)
_cod_data_source_file ic034114ysi20030604_012934_2.cif
_cod_data_source_block complex2
_cod_depositor_comments
;
The following automatic conversions were performed:

'_symmetry_cell_setting' value 'Monoclinic' changed to 'monoclinic'
according to the built-in table from CIF Core dictionary named
'cif_core.dic' version 2.4.1 from
2010-06-29.

'_exptl_absorpt_correction_type' value 'Empirical'
changed to 'empirical' according to the built-in table from CIF Core
dictionary named 'cif_core.dic' version 2.4.1 from 2010-06-29.

Automatic conversion script
Id: cif_fix_values 1646 2011-03-28 12:23:43Z adriana 
;
_cod_database_code 4314030

loop_
_symmetry_equiv_pos_as_xyz
'x, y, z'
'-x, y+1/2, -z+1/2'
'-x, -y, -z'
'x, -y-1/2, z-1/2'

loop_
_atom_site_label
_atom_site_type_symbol
_atom_site_fract_x
_atom_site_fract_y
_atom_site_fract_z
_atom_site_U_iso_or_equiv
_atom_site_adp_type
_atom_site_occupancy
_atom_site_symmetry_multiplicity
_atom_site_calc_flag
_atom_site_refinement_flags
_atom_site_disorder_assembly
_atom_site_disorder_group
Au1 Au 0.092847(19) -0.198136(9) 0.807194(12) 0.03985(7) Uani 1 1 d . . .
Au2 Au 0.26683(2) -0.289766(10) 0.845544(13) 0.04747(8) Uani 1 1 d . . .
S1 S 0.08711(14) -0.22246(7) 0.68357(8) 0.0510(4) Uani 1 1 d . . .
S2 S -0.17697(15) -0.17886(8) 0.66168(11) 0.0689(5) Uani 1 1 d . . .
S3 S 0.24866(17) -0.34436(9) 0.73800(10) 0.0783(6) Uani 1 1 d . . .
S4 S 0.3651(3) -0.46002(14) 0.67621(16) 0.1631(15) Uani 1 1 d . . .
P1 P -0.02683(15) -0.16106(7) 0.64737(9) 0.0500(4) Uani 1 1 d . . .
P2 P 0.36858(19) -0.40588(9) 0.75800(12) 0.0802(7) Uani 1 1 d . . .
P3 P 0.08476(13) -0.17034(6) 0.92561(8) 0.0382(4) Uani 1 1 d . . .
P4 P 0.29451(13) -0.23803(6) 0.95178(8) 0.0390(4) Uani 1 1 d . . .
O1 O 0.0029(4) -0.15785(17) 0.5635(2) 0.0594(12) Uani 1 1 d . . .
O2 O 0.1064(5) 0.07445(19) 0.7631(3) 0.0851(16) Uani 1 1 d . . .
O3 O 0.4807(4) -0.3727(2) 0.7776(3) 0.0805(15) Uani 1 1 d . . .
O4 O 0.3318(6) -0.5301(3) 1.0372(6) 0.151(4) Uani 1 1 d . . .
C1 C -0.0519(10) -0.1080(7) 0.5132(5) 0.141(6) Uani 1 1 d . . .
H1A H -0.0994 -0.0823 0.5391 0.169 Uiso 1 1 calc R . .
C2 C 0.0371(11) -0.0737(4) 0.4740(5) 0.139(5) Uani 1 1 d . . .
H2A H 0.0076 -0.0385 0.4500 0.167 Uiso 1 1 calc R . .
H2B H 0.0986 -0.0634 0.5084 0.167 Uiso 1 1 calc R . .
C3 C 0.0672(10) -0.1177(4) 0.4196(5) 0.115(4) Uani 1 1 d . . .
H3A H 0.1296 -0.1403 0.4394 0.137 Uiso 1 1 calc R . .
H3B H 0.0849 -0.0987 0.3746 0.137 Uiso 1 1 calc R . .
C4 C -0.0296(10) -0.1564(4) 0.4047(6) 0.115(3) Uani 1 1 d . . .
H4A H -0.0636 -0.1493 0.3555 0.139 Uiso 1 1 calc R . .
H4B H -0.0077 -0.1972 0.4082 0.139 Uiso 1 1 calc R . .
C5 C -0.1078(11) -0.1431(5) 0.4608(8) 0.164(6) Uani 1 1 d . . .
H5A H -0.1711 -0.1227 0.4380 0.197 Uiso 1 1 calc R . .
H5B H -0.1316 -0.1789 0.4830 0.197 Uiso 1 1 calc R . .
C6 C 0.0111(5) -0.0905(2) 0.6853(3) 0.0480(16) Uani 1 1 d . . .
C7 C -0.0580(5) -0.0571(3) 0.7235(3) 0.0555(17) Uani 1 1 d . . .
H7A H -0.1259 -0.0723 0.7314 0.067 Uiso 1 1 calc R . .
C8 C -0.0307(6) -0.0027(3) 0.7503(4) 0.0587(18) Uani 1 1 d . . .
H8A H -0.0790 0.0185 0.7762 0.070 Uiso 1 1 calc R . .
C9 C 0.0680(6) 0.0200(3) 0.7387(4) 0.0617(19) Uani 1 1 d . . .
C10 C 0.1413(6) -0.0122(3) 0.7016(4) 0.075(2) Uani 1 1 d . . .
H10A H 0.2094 0.0032 0.6949 0.089 Uiso 1 1 calc R . .
C11 C 0.1128(6) -0.0666(3) 0.6750(4) 0.066(2) Uani 1 1 d . . .
H11A H 0.1617 -0.0880 0.6497 0.079 Uiso 1 1 calc R . .
C12 C 0.0376(7) 0.1101(3) 0.8036(5) 0.104(3) Uani 1 1 d . . .
H12A H 0.0746 0.1459 0.8178 0.155 Uiso 1 1 calc R . .
H12B H 0.0201 0.0894 0.8469 0.155 Uiso 1 1 calc R . .
H12C H -0.0280 0.1189 0.7733 0.155 Uiso 1 1 calc R . .
C13 C 0.5200(9) -0.3180(7) 0.7302(7) 0.145(5) Uani 1 1 d . . .
H13A H 0.4639 -0.3011 0.6950 0.174 Uiso 1 1 calc R . .
C14 C 0.609(2) -0.3494(10) 0.6966(9) 0.260(12) Uani 1 1 d . . .
H14A H 0.5960 -0.3913 0.6929 0.311 Uiso 1 1 calc R . .
H14B H 0.6215 -0.3339 0.6485 0.311 Uiso 1 1 calc R . .
C15 C 0.6967(17) -0.3355(8) 0.7513(12) 0.231(12) Uani 1 1 d . . .
H15A H 0.7251 -0.3720 0.7725 0.278 Uiso 1 1 calc R . .
H15B H 0.7544 -0.3175 0.7265 0.278 Uiso 1 1 calc R . .
C16 C 0.6737(13) -0.3000(8) 0.8072(10) 0.206(8) Uani 1 1 d . . .
H16A H 0.7301 -0.2708 0.8169 0.248 Uiso 1 1 calc R . .
H16B H 0.6670 -0.3224 0.8518 0.248 Uiso 1 1 calc R . .
C17 C 0.5780(11) -0.2746(5) 0.7834(7) 0.135(4) Uani 1 1 d . . .
H17A H 0.5902 -0.2379 0.7586 0.162 Uiso 1 1 calc R . .
H17B H 0.5352 -0.2669 0.8245 0.162 Uiso 1 1 calc R . .
C18 C 0.3570(5) -0.4404(3) 0.8427(5) 0.071(2) Uani 1 1 d . . .
C19 C 0.3894(6) -0.4151(3) 0.9099(4) 0.068(2) Uani 1 1 d . . .
H19A H 0.4182 -0.3775 0.9103 0.081 Uiso 1 1 calc R . .
C20 C 0.3813(6) -0.4429(3) 0.9765(5) 0.077(2) Uani 1 1 d . . .
H20A H 0.4038 -0.4238 1.0204 0.093 Uiso 1 1 calc R . .
C21 C 0.3403(7) -0.4984(4) 0.9780(7) 0.100(3) Uani 1 1 d . . .
C22 C 0.3074(7) -0.5257(4) 0.9114(7) 0.107(4) Uani 1 1 d . . .
H22A H 0.2811 -0.5638 0.9109 0.129 Uiso 1 1 calc R . .
C23 C 0.3138(7) -0.4965(4) 0.8474(6) 0.106(3) Uani 1 1 d . . .
H23A H 0.2878 -0.5149 0.8038 0.127 Uiso 1 1 calc R . .
C24 C 0.3754(10) -0.5088(5) 1.1051(6) 0.163(7) Uani 1 1 d . . .
H24A H 0.3625 -0.5365 1.1431 0.245 Uiso 1 1 calc R . .
H24B H 0.3417 -0.4721 1.1152 0.245 Uiso 1 1 calc R . .
H24C H 0.4523 -0.5032 1.1040 0.245 Uiso 1 1 calc R . .
C25 C 0.1690(5) -0.2164(2) 0.9908(3) 0.0401(14) Uani 1 1 d . . .
H25A H 0.1867 -0.1949 1.0363 0.048 Uiso 1 1 calc R . .
H25B H 0.1286 -0.2511 1.0023 0.048 Uiso 1 1 calc R . .
C26 C -0.0536(5) -0.1743(2) 0.9504(3) 0.0411(14) Uani 1 1 d . . .
C27 C -0.0825(5) -0.1930(2) 1.0184(4) 0.0563(17) Uani 1 1 d . . .
H27A H -0.0291 -0.2042 1.0549 0.068 Uiso 1 1 calc R . .
C28 C -0.1911(7) -0.1949(3) 1.0319(4) 0.068(2) Uani 1 1 d . . .
H28A H -0.2105 -0.2084 1.0770 0.082 Uiso 1 1 calc R . .
C29 C -0.2694(6) -0.1771(3) 0.9795(5) 0.072(2) Uani 1 1 d . . .
H29A H -0.3420 -0.1775 0.9894 0.086 Uiso 1 1 calc R . .
C30 C -0.2417(6) -0.1586(3) 0.9127(4) 0.073(2) Uani 1 1 d . . .
H30A H -0.2954 -0.1465 0.8768 0.088 Uiso 1 1 calc R . .
C31 C -0.1345(6) -0.1576(3) 0.8979(4) 0.0613(18) Uani 1 1 d . . .
H31A H -0.1165 -0.1456 0.8518 0.074 Uiso 1 1 calc R . .
C32 C 0.1281(5) -0.0957(2) 0.9460(3) 0.0478(16) Uani 1 1 d . . .
C33 C 0.1193(6) -0.0718(3) 1.0146(4) 0.072(2) Uani 1 1 d . . .
H33A H 0.0904 -0.0939 1.0511 0.086 Uiso 1 1 calc R . .
C34 C 0.1540(8) -0.0143(3) 1.0295(5) 0.094(3) Uani 1 1 d . . .
H34A H 0.1479 0.0018 1.0759 0.113 Uiso 1 1 calc R . .
C35 C 0.1967(7) 0.0183(3) 0.9764(6) 0.091(3) Uani 1 1 d . . .
H35A H 0.2189 0.0566 0.9863 0.110 Uiso 1 1 calc R . .
C36 C 0.2066(7) -0.0055(3) 0.9089(5) 0.092(3) Uani 1 1 d . . .
H36A H 0.2369 0.0167 0.8730 0.110 Uiso 1 1 calc R . .
C37 C 0.1720(6) -0.0624(3) 0.8925(4) 0.066(2) Uani 1 1 d . . .
H37A H 0.1785 -0.0780 0.8459 0.079 Uiso 1 1 calc R . .
C38 C 0.3752(5) -0.2762(2) 1.0253(3) 0.0388(14) Uani 1 1 d . . .
C39 C 0.4823(5) -0.2866(2) 1.0153(3) 0.0503(16) Uani 1 1 d . . .
H39A H 0.5110 -0.2724 0.9732 0.060 Uiso 1 1 calc R . .
C40 C 0.5480(6) -0.3174(3) 1.0664(4) 0.067(2) Uani 1 1 d . . .
H40A H 0.6205 -0.3240 1.0590 0.081 Uiso 1 1 calc R . .
C41 C 0.5062(7) -0.3385(3) 1.1282(4) 0.073(2) Uani 1 1 d . . .
H41A H 0.5503 -0.3593 1.1631 0.088 Uiso 1 1 calc R . .
C42 C 0.3988(7) -0.3288(3) 1.1387(4) 0.073(2) Uani 1 1 d . . .
H42A H 0.3706 -0.3429 1.1810 0.087 Uiso 1 1 calc R . .
C43 C 0.3321(6) -0.2981(2) 1.0865(3) 0.0567(17) Uani 1 1 d . . .
H43A H 0.2590 -0.2924 1.0931 0.068 Uiso 1 1 calc R . .
C44 C 0.3707(5) -0.1707(2) 0.9401(3) 0.0447(15) Uani 1 1 d . . .
C45 C 0.4007(5) -0.1559(3) 0.8704(4) 0.0596(19) Uani 1 1 d . . .
H45A H 0.3804 -0.1793 0.8296 0.072 Uiso 1 1 calc R . .
C46 C 0.4620(7) -0.1053(3) 0.8635(5) 0.081(2) Uani 1 1 d . . .
H46A H 0.4823 -0.0946 0.8174 0.098 Uiso 1 1 calc R . .
C47 C 0.4926(7) -0.0714(3) 0.9230(6) 0.088(3) Uani 1 1 d . . .
H47A H 0.5334 -0.0377 0.9174 0.106 Uiso 1 1 calc R . .
C48 C 0.4637(7) -0.0865(3) 0.9912(5) 0.077(2) Uani 1 1 d . . .
H48A H 0.4856 -0.0631 1.0317 0.093 Uiso 1 1 calc R . .
C49 C 0.4024(5) -0.1359(2) 1.0004(4) 0.0552(18) Uani 1 1 d . . .
H49A H 0.3825 -0.1459 1.0469 0.066 Uiso 1 1 calc R . .

loop_
_atom_site_aniso_label
_atom_site_aniso_U_11
_atom_site_aniso_U_22
_atom_site_aniso_U_33
_atom_site_aniso_U_23
_atom_site_aniso_U_13
_atom_site_aniso_U_12
Au1 0.03994(15) 0.04723(12) 0.03242(13) 0.00118(10) 0.00341(10) 0.00723(11)
Au2 0.04496(17) 0.05339(13) 0.04307(15) -0.00979(11) -0.00153(12) 0.01350(12)
S1 0.0565(11) 0.0617(9) 0.0349(9) -0.0034(7) 0.0053(8) 0.0231(8)
S2 0.0510(12) 0.0798(11) 0.0745(13) -0.0095(10) -0.0016(10) 0.0104(10)
S3 0.0681(14) 0.1012(14) 0.0606(12) -0.0363(11) -0.0212(10) 0.0381(12)
S4 0.173(3) 0.178(3) 0.131(2) -0.107(2) -0.023(2) 0.077(2)
P1 0.0531(12) 0.0619(9) 0.0349(9) -0.0021(8) 0.0024(8) 0.0149(9)
P2 0.0704(16) 0.0930(14) 0.0740(15) -0.0393(12) -0.0106(12) 0.0342(13)
P3 0.0395(10) 0.0435(8) 0.0320(8) 0.0010(7) 0.0049(7) 0.0077(7)
P4 0.0424(10) 0.0390(7) 0.0356(9) -0.0013(7) 0.0048(7) 0.0033(7)
O1 0.078(3) 0.071(3) 0.029(2) 0.003(2) 0.003(2) 0.028(3)
O2 0.100(4) 0.061(3) 0.099(4) -0.016(3) 0.030(3) 0.002(3)
O3 0.051(3) 0.114(4) 0.075(4) 0.000(3) -0.005(3) 0.023(3)
O4 0.083(6) 0.141(6) 0.230(10) 0.111(8) 0.020(7) 0.002(4)
C1 0.101(9) 0.273(16) 0.045(6) -0.046(8) -0.011(6) 0.044(10)
C2 0.255(16) 0.092(6) 0.073(7) -0.006(5) 0.031(9) 0.023(8)
C3 0.173(12) 0.097(6) 0.081(7) 0.019(6) 0.056(7) 0.035(7)
C4 0.130(10) 0.105(7) 0.112(8) 0.000(6) 0.014(8) 0.024(7)
C5 0.169(14) 0.127(9) 0.207(14) 0.091(10) 0.074(13) 0.084(9)
C6 0.056(5) 0.055(3) 0.034(3) 0.001(3) 0.010(3) 0.012(3)
C7 0.046(4) 0.067(4) 0.053(4) 0.003(3) 0.004(3) 0.019(4)
C8 0.057(5) 0.063(4) 0.058(5) -0.011(3) 0.011(4) 0.018(4)
C9 0.077(6) 0.047(4) 0.062(5) 0.003(3) 0.010(4) 0.007(4)
C10 0.073(6) 0.062(4) 0.094(6) -0.011(4) 0.034(5) 0.000(4)
C11 0.075(6) 0.062(4) 0.067(5) 0.000(4) 0.037(4) 0.005(4)
C12 0.110(8) 0.088(5) 0.117(7) -0.040(5) 0.030(6) 0.016(5)
C13 0.077(8) 0.279(16) 0.083(8) 0.014(10) 0.024(7) -0.002(10)
C14 0.29(3) 0.36(3) 0.127(14) -0.082(15) 0.035(15) -0.03(2)
C15 0.27(3) 0.182(15) 0.26(2) 0.002(15) 0.16(2) 0.099(16)
C16 0.118(14) 0.207(17) 0.28(2) 0.015(15) -0.048(15) -0.003(12)
C17 0.116(11) 0.139(9) 0.146(11) 0.001(8) -0.012(9) 0.009(8)
C18 0.038(4) 0.041(3) 0.133(7) -0.029(4) -0.001(4) 0.005(3)
C19 0.072(6) 0.034(3) 0.095(6) 0.005(4) -0.006(5) 0.011(3)
C20 0.079(6) 0.056(4) 0.097(6) 0.014(4) 0.008(5) 0.002(4)
C21 0.048(6) 0.085(6) 0.168(11) 0.058(7) 0.016(6) 0.007(5)
C22 0.060(7) 0.056(5) 0.201(14) 0.010(7) -0.016(8) -0.017(4)
C23 0.062(6) 0.085(6) 0.159(10) -0.018(6) -0.047(6) 0.005(5)
C24 0.128(12) 0.198(13) 0.179(12) 0.139(11) 0.094(10) 0.102(10)
C25 0.049(4) 0.043(3) 0.028(3) 0.001(2) 0.002(3) 0.008(3)
C26 0.044(4) 0.040(3) 0.039(4) -0.005(3) 0.006(3) 0.006(3)
C27 0.047(4) 0.062(4) 0.062(4) 0.011(3) 0.018(4) 0.014(3)
C28 0.076(6) 0.052(4) 0.081(5) 0.011(4) 0.037(5) 0.001(4)
C29 0.044(5) 0.062(4) 0.113(7) -0.023(5) 0.027(5) -0.002(4)
C30 0.040(5) 0.106(6) 0.073(6) -0.011(5) 0.000(4) 0.013(4)
C31 0.051(5) 0.084(5) 0.048(4) -0.002(4) 0.000(4) 0.009(4)
C32 0.047(4) 0.047(3) 0.048(4) -0.006(3) -0.001(3) 0.006(3)
C33 0.078(6) 0.066(4) 0.072(5) -0.015(4) 0.010(4) -0.004(4)
C34 0.119(8) 0.069(5) 0.092(7) -0.034(5) -0.001(6) 0.005(5)
C35 0.097(7) 0.055(4) 0.116(8) -0.006(5) -0.022(6) 0.002(5)
C36 0.116(8) 0.065(5) 0.091(7) 0.024(5) -0.012(6) -0.017(5)
C37 0.089(6) 0.050(4) 0.057(5) 0.012(3) 0.000(4) -0.009(4)
C38 0.039(4) 0.041(3) 0.035(3) -0.006(3) -0.001(3) 0.001(3)
C39 0.044(4) 0.056(3) 0.051(4) 0.003(3) 0.002(3) 0.001(3)
C40 0.052(5) 0.072(4) 0.074(5) -0.001(4) -0.011(4) 0.000(4)
C41 0.085(7) 0.072(5) 0.059(5) 0.005(4) -0.016(5) 0.028(4)
C42 0.085(7) 0.080(5) 0.053(5) 0.020(4) 0.004(4) 0.015(5)
C43 0.056(5) 0.064(4) 0.051(4) 0.007(3) 0.006(3) 0.008(4)
C44 0.048(4) 0.039(3) 0.049(4) 0.006(3) 0.014(3) 0.004(3)
C45 0.066(5) 0.054(4) 0.062(5) 0.004(3) 0.024(4) 0.002(3)
C46 0.091(7) 0.068(5) 0.091(6) 0.030(5) 0.043(5) 0.003(5)
C47 0.094(7) 0.048(4) 0.127(8) 0.004(5) 0.028(6) -0.012(4)
C48 0.096(7) 0.049(4) 0.087(6) -0.006(4) 0.007(5) -0.016(4)
C49 0.064(5) 0.048(3) 0.055(4) 0.004(3) 0.014(4) -0.007(3)

loop_
_atom_type_symbol
_atom_type_description
_atom_type_scat_dispersion_real
_atom_type_scat_dispersion_imag
_atom_type_scat_source
C C 0.0033 0.0016 'International Tables Vol C Tables 4.2.6.8 and 6.1.1.4'
H H 0.0000 0.0000 'International Tables Vol C Tables 4.2.6.8 and 6.1.1.4'
O O 0.0106 0.0060 'International Tables Vol C Tables 4.2.6.8 and 6.1.1.4'
P P 0.1023 0.0942 'International Tables Vol C Tables 4.2.6.8 and 6.1.1.4'
S S 0.1246 0.1234 'International Tables Vol C Tables 4.2.6.8 and 6.1.1.4'
Au Au -2.0133 8.8022 'International Tables Vol C Tables 4.2.6.8 and 6.1.1.4'

loop_
_geom_angle_atom_site_label_1
_geom_angle_atom_site_label_2
_geom_angle_atom_site_label_3
_geom_angle
_geom_angle_site_symmetry_1
_geom_angle_site_symmetry_3
_geom_angle_publ_flag
P3 Au1 S1 175.08(6) . . ?
P3 Au1 Au2 93.70(4) . . ?
S1 Au1 Au2 91.04(4) . . ?
P4 Au2 S3 176.76(6) . . ?
P4 Au2 Au1 83.53(4) . . ?
S3 Au2 Au1 99.37(5) . . ?
P1 S1 Au1 96.28(7) . . ?
P2 S3 Au2 101.79(9) . . ?
O1 P1 C6 104.5(3) . . ?
O1 P1 S2 116.1(2) . . ?
C6 P1 S2 110.9(2) . . ?
O1 P1 S1 97.36(17) . . ?
C6 P1 S1 109.9(2) . . ?
S2 P1 S1 116.79(11) . . ?
O3 P2 C18 98.8(3) . . ?
O3 P2 S4 115.9(2) . . ?
C18 P2 S4 113.2(3) . . ?
O3 P2 S3 108.4(2) . . ?
C18 P2 S3 110.5(2) . . ?
S4 P2 S3 109.58(14) . . ?
C26 P3 C32 105.3(3) . . ?
C26 P3 C25 107.7(3) . . ?
C32 P3 C25 105.4(3) . . ?
C26 P3 Au1 110.3(2) . . ?
C32 P3 Au1 114.9(2) . . ?
C25 P3 Au1 112.69(17) . . ?
C38 P4 C44 103.6(3) . . ?
C38 P4 C25 105.8(3) . . ?
C44 P4 C25 106.4(2) . . ?
C38 P4 Au2 114.18(17) . . ?
C44 P4 Au2 112.3(2) . . ?
C25 P4 Au2 113.80(19) . . ?
C1 O1 P1 117.6(4) . . ?
C9 O2 C12 118.2(6) . . ?
P2 O3 C13 122.9(5) . . ?
C21 O4 C24 119.0(10) . . ?
C5 C1 O1 98.4(11) . . ?
C5 C1 C2 107.5(9) . . ?
O1 C1 C2 110.0(8) . . ?
C3 C2 C1 101.2(8) . . ?
C2 C3 C4 106.1(9) . . ?
C5 C4 C3 108.2(9) . . ?
C1 C5 C4 105.9(11) . . ?
C7 C6 C11 117.2(6) . . ?
C7 C6 P1 122.5(5) . . ?
C11 C6 P1 120.3(5) . . ?
C8 C7 C6 122.6(7) . . ?
C9 C8 C7 119.2(6) . . ?
C8 C9 C10 120.6(6) . . ?
C8 C9 O2 125.2(6) . . ?
C10 C9 O2 114.2(7) . . ?
C11 C10 C9 119.6(7) . . ?
C10 C11 C6 120.8(6) . . ?
C14 C13 C17 104.6(11) . . ?
C14 C13 O3 96.7(14) . . ?
C17 C13 O3 108.0(8) . . ?
C15 C14 C13 98.4(13) . . ?
C16 C15 C14 117.3(18) . . ?
C15 C16 C17 104.6(16) . . ?
C16 C17 C13 105.9(11) . . ?
C19 C18 C23 114.3(8) . . ?
C19 C18 P2 123.7(5) . . ?
C23 C18 P2 122.0(7) . . ?
C20 C19 C18 123.4(7) . . ?
C21 C20 C19 120.0(9) . . ?
O4 C21 C20 125.9(12) . . ?
O4 C21 C22 115.6(10) . . ?
C20 C21 C22 118.5(9) . . ?
C23 C22 C21 119.8(9) . . ?
C22 C23 C18 124.0(9) . . ?
P4 C25 P3 110.7(3) . . ?
C31 C26 C27 118.5(6) . . ?
C31 C26 P3 117.3(5) . . ?
C27 C26 P3 124.2(5) . . ?
C28 C27 C26 119.9(7) . . ?
C29 C28 C27 120.5(7) . . ?
C30 C29 C28 120.0(7) . . ?
C29 C30 C31 120.3(7) . . ?
C26 C31 C30 120.9(7) . . ?
C33 C32 C37 119.4(6) . . ?
C33 C32 P3 120.7(5) . . ?
C37 C32 P3 119.9(5) . . ?
C32 C33 C34 119.9(7) . . ?
C35 C34 C33 120.3(8) . . ?
C34 C35 C36 119.8(8) . . ?
C35 C36 C37 121.0(8) . . ?
C32 C37 C36 119.6(7) . . ?
C43 C38 C39 119.6(6) . . ?
C43 C38 P4 123.0(5) . . ?
C39 C38 P4 117.2(5) . . ?
C40 C39 C38 121.1(6) . . ?
C41 C40 C39 119.6(7) . . ?
C40 C41 C42 119.9(7) . . ?
C41 C42 C43 120.4(7) . . ?
C38 C43 C42 119.2(6) . . ?
C49 C44 C45 120.3(5) . . ?
C49 C44 P4 120.2(4) . . ?
C45 C44 P4 119.4(5) . . ?
C44 C45 C46 118.2(7) . . ?
C47 C46 C45 121.1(7) . . ?
C48 C47 C46 120.3(7) . . ?
C47 C48 C49 120.6(7) . . ?
C48 C49 C44 119.5(6) . . ?

loop_
_geom_bond_atom_site_label_1
_geom_bond_atom_site_label_2
_geom_bond_distance
_geom_bond_site_symmetry_2
_geom_bond_publ_flag
Au1 P3 2.2587(14) . ?
Au1 S1 2.3138(15) . ?
Au1 Au2 3.0353(3) . ?
Au2 P4 2.2664(15) . ?
Au2 S3 2.3151(17) . ?
S1 P1 2.053(2) . ?
S2 P1 1.939(3) . ?
S3 P2 2.050(3) . ?
S4 P2 1.933(3) . ?
P1 O1 1.604(4) . ?
P1 C6 1.798(6) . ?
P2 O3 1.592(5) . ?
P2 C18 1.748(9) . ?
P3 C26 1.808(6) . ?
P3 C32 1.815(6) . ?
P3 C25 1.838(5) . ?
P4 C38 1.819(6) . ?
P4 C44 1.825(6) . ?
P4 C25 1.830(6) . ?
O1 C1 1.576(13) . ?
O2 C9 1.390(7) . ?
O2 C12 1.427(8) . ?
O3 C13 1.616(13) . ?
O4 C21 1.310(10) . ?
O4 C24 1.391(14) . ?
C1 C5 1.382(15) . ?
C1 C2 1.572(15) . ?
C2 C3 1.481(10) . ?
C3 C4 1.491(12) . ?
C4 C5 1.499(13) . ?
C6 C7 1.379(7) . ?
C6 C11 1.397(9) . ?
C7 C8 1.365(8) . ?
C8 C9 1.358(9) . ?
C9 C10 1.387(9) . ?
C10 C11 1.369(8) . ?
C13 C14 1.49(2) . ?
C13 C17 1.520(15) . ?
C14 C15 1.44(2) . ?
C15 C16 1.350(18) . ?
C16 C17 1.354(15) . ?
C18 C19 1.379(9) . ?
C18 C23 1.393(10) . ?
C19 C20 1.381(9) . ?
C20 C21 1.366(10) . ?
C21 C22 1.391(13) . ?
C22 C23 1.352(12) . ?
C26 C31 1.374(8) . ?
C26 C27 1.387(8) . ?
C27 C28 1.387(9) . ?
C28 C29 1.358(10) . ?
C29 C30 1.362(9) . ?
C30 C31 1.375(9) . ?
C32 C33 1.377(8) . ?
C32 C37 1.382(8) . ?
C33 C34 1.401(9) . ?
C34 C35 1.363(10) . ?
C35 C36 1.360(10) . ?
C36 C37 1.392(9) . ?
C38 C43 1.373(8) . ?
C38 C39 1.372(8) . ?
C39 C40 1.373(8) . ?
C40 C41 1.367(9) . ?
C41 C42 1.375(10) . ?
C42 C43 1.391(9) . ?
C44 C49 1.383(8) . ?
C44 C45 1.395(8) . ?
C45 C46 1.392(9) . ?
C46 C47 1.359(10) . ?
C47 C48 1.366(10) . ?
C48 C49 1.378(8) . ?

loop_
_geom_torsion_atom_site_label_1
_geom_torsion_atom_site_label_2
_geom_torsion_atom_site_label_3
_geom_torsion_atom_site_label_4
_geom_torsion
_geom_torsion_site_symmetry_1
_geom_torsion_site_symmetry_2
_geom_torsion_site_symmetry_3
_geom_torsion_site_symmetry_4
_geom_torsion_publ_flag
P3 Au1 Au2 P4 -18.92(5) . . . . ?
S1 Au1 Au2 P4 162.39(6) . . . . ?
P3 Au1 Au2 S3 162.52(7) . . . . ?
S1 Au1 Au2 S3 -16.17(7) . . . . ?
P3 Au1 S1 P1 17.1(7) . . . . ?
Au2 Au1 S1 P1 -178.31(7) . . . . ?
P4 Au2 S3 P2 24.1(13) . . . . ?
Au1 Au2 S3 P2 177.87(10) . . . . ?
Au1 S1 P1 O1 157.64(18) . . . . ?
Au1 S1 P1 C6 49.3(2) . . . . ?
Au1 S1 P1 S2 -78.09(11) . . . . ?
Au2 S3 P2 O3 -55.4(2) . . . . ?
Au2 S3 P2 C18 51.9(3) . . . . ?
Au2 S3 P2 S4 177.29(17) . . . . ?
S1 Au1 P3 C26 38.4(7) . . . . ?
Au2 Au1 P3 C26 -126.11(19) . . . . ?
S1 Au1 P3 C32 -80.5(7) . . . . ?
Au2 Au1 P3 C32 115.0(2) . . . . ?
S1 Au1 P3 C25 158.8(7) . . . . ?
Au2 Au1 P3 C25 -5.7(2) . . . . ?
S3 Au2 P4 C38 -40.9(13) . . . . ?
Au1 Au2 P4 C38 165.2(2) . . . . ?
S3 Au2 P4 C44 76.6(13) . . . . ?
Au1 Au2 P4 C44 -77.3(2) . . . . ?
S3 Au2 P4 C25 -162.5(12) . . . . ?
Au1 Au2 P4 C25 43.62(18) . . . . ?
C6 P1 O1 C1 -57.9(7) . . . . ?
S2 P1 O1 C1 64.5(7) . . . . ?
S1 P1 O1 C1 -170.7(6) . . . . ?
C18 P2 O3 C13 -161.7(7) . . . . ?
S4 P2 O3 C13 77.1(7) . . . . ?
S3 P2 O3 C13 -46.5(7) . . . . ?
P1 O1 C1 C5 -118.6(8) . . . . ?
P1 O1 C1 C2 129.2(6) . . . . ?
C5 C1 C2 C3 -34.3(12) . . . . ?
O1 C1 C2 C3 71.9(9) . . . . ?
C1 C2 C3 C4 25.9(10) . . . . ?
C2 C3 C4 C5 -11.1(11) . . . . ?
O1 C1 C5 C4 -86.4(9) . . . . ?
C2 C1 C5 C4 27.8(13) . . . . ?
C3 C4 C5 C1 -11.0(13) . . . . ?
O1 P1 C6 C7 130.1(5) . . . . ?
S2 P1 C6 C7 4.3(6) . . . . ?
S1 P1 C6 C7 -126.3(5) . . . . ?
O1 P1 C6 C11 -48.2(6) . . . . ?
S2 P1 C6 C11 -174.0(5) . . . . ?
S1 P1 C6 C11 55.4(6) . . . . ?
C11 C6 C7 C8 0.5(9) . . . . ?
P1 C6 C7 C8 -177.8(5) . . . . ?
C6 C7 C8 C9 0.5(10) . . . . ?
C7 C8 C9 C10 -1.5(11) . . . . ?
C7 C8 C9 O2 -179.6(6) . . . . ?
C12 O2 C9 C8 -0.2(10) . . . . ?
C12 O2 C9 C10 -178.4(7) . . . . ?
C8 C9 C10 C11 1.6(11) . . . . ?
O2 C9 C10 C11 179.9(6) . . . . ?
C9 C10 C11 C6 -0.6(11) . . . . ?
C7 C6 C11 C10 -0.4(10) . . . . ?
P1 C6 C11 C10 178.0(5) . . . . ?
P2 O3 C13 C14 -109.4(10) . . . . ?
P2 O3 C13 C17 142.9(7) . . . . ?
C17 C13 C14 C15 19(2) . . . . ?
O3 C13 C14 C15 -91.5(16) . . . . ?
C13 C14 C15 C16 -3(3) . . . . ?
C14 C15 C16 C17 -17(3) . . . . ?
C15 C16 C17 C13 28.0(17) . . . . ?
C14 C13 C17 C16 -30.7(17) . . . . ?
O3 C13 C17 C16 71.4(13) . . . . ?
O3 P2 C18 C19 36.4(6) . . . . ?
S4 P2 C18 C19 159.6(5) . . . . ?
S3 P2 C18 C19 -77.0(6) . . . . ?
O3 P2 C18 C23 -143.4(6) . . . . ?
S4 P2 C18 C23 -20.3(7) . . . . ?
S3 P2 C18 C23 103.1(6) . . . . ?
C23 C18 C19 C20 0.7(11) . . . . ?
P2 C18 C19 C20 -179.2(6) . . . . ?
C18 C19 C20 C21 0.5(12) . . . . ?
C24 O4 C21 C20 -5.6(15) . . . . ?
C24 O4 C21 C22 172.1(10) . . . . ?
C19 C20 C21 O4 177.6(8) . . . . ?
C19 C20 C21 C22 0.0(12) . . . . ?
O4 C21 C22 C23 -179.6(8) . . . . ?
C20 C21 C22 C23 -1.8(14) . . . . ?
C21 C22 C23 C18 3.3(15) . . . . ?
C19 C18 C23 C22 -2.7(12) . . . . ?
P2 C18 C23 C22 177.2(7) . . . . ?
C38 P4 C25 P3 174.1(3) . . . . ?
C44 P4 C25 P3 64.4(4) . . . . ?
Au2 P4 C25 P3 -59.8(3) . . . . ?
C26 P3 C25 P4 158.3(3) . . . . ?
C32 P3 C25 P4 -89.6(3) . . . . ?
Au1 P3 C25 P4 36.4(3) . . . . ?
C32 P3 C26 C31 86.3(5) . . . . ?
C25 P3 C26 C31 -161.6(4) . . . . ?
Au1 P3 C26 C31 -38.3(5) . . . . ?
C32 P3 C26 C27 -93.7(5) . . . . ?
C25 P3 C26 C27 18.3(6) . . . . ?
Au1 P3 C26 C27 141.7(4) . . . . ?
C31 C26 C27 C28 0.5(9) . . . . ?
P3 C26 C27 C28 -179.5(5) . . . . ?
C26 C27 C28 C29 -1.8(10) . . . . ?
C27 C28 C29 C30 1.6(11) . . . . ?
C28 C29 C30 C31 -0.2(11) . . . . ?
C27 C26 C31 C30 0.9(9) . . . . ?
P3 C26 C31 C30 -179.1(5) . . . . ?
C29 C30 C31 C26 -1.1(11) . . . . ?
C26 P3 C32 C33 53.4(6) . . . . ?
C25 P3 C32 C33 -60.3(6) . . . . ?
Au1 P3 C32 C33 175.0(5) . . . . ?
C26 P3 C32 C37 -127.6(5) . . . . ?
C25 P3 C32 C37 118.7(5) . . . . ?
Au1 P3 C32 C37 -6.0(6) . . . . ?
C37 C32 C33 C34 0.5(11) . . . . ?
P3 C32 C33 C34 179.5(6) . . . . ?
C32 C33 C34 C35 -0.1(13) . . . . ?
C33 C34 C35 C36 -0.7(14) . . . . ?
C34 C35 C36 C37 1.1(14) . . . . ?
C33 C32 C37 C36 0.0(11) . . . . ?
P3 C32 C37 C36 -179.1(6) . . . . ?
C35 C36 C37 C32 -0.8(12) . . . . ?
C44 P4 C38 C43 129.1(5) . . . . ?
C25 P4 C38 C43 17.5(5) . . . . ?
Au2 P4 C38 C43 -108.4(5) . . . . ?
C44 P4 C38 C39 -55.3(5) . . . . ?
C25 P4 C38 C39 -167.0(4) . . . . ?
Au2 P4 C38 C39 67.1(5) . . . . ?
C43 C38 C39 C40 -1.4(9) . . . . ?
P4 C38 C39 C40 -177.0(5) . . . . ?
C38 C39 C40 C41 0.2(10) . . . . ?
C39 C40 C41 C42 0.2(11) . . . . ?
C40 C41 C42 C43 0.5(11) . . . . ?
C39 C38 C43 C42 2.0(9) . . . . ?
P4 C38 C43 C42 177.4(5) . . . . ?
C41 C42 C43 C38 -1.6(10) . . . . ?
C38 P4 C44 C49 -51.3(5) . . . . ?
C25 P4 C44 C49 60.0(6) . . . . ?
Au2 P4 C44 C49 -174.9(4) . . . . ?
C38 P4 C44 C45 125.9(5) . . . . ?
C25 P4 C44 C45 -122.8(5) . . . . ?
Au2 P4 C44 C45 2.3(6) . . . . ?
C49 C44 C45 C46 -0.7(9) . . . . ?
P4 C44 C45 C46 -177.9(5) . . . . ?
C44 C45 C46 C47 0.5(11) . . . . ?
C45 C46 C47 C48 0.1(13) . . . . ?
C46 C47 C48 C49 -0.6(12) . . . . ?
C47 C48 C49 C44 0.4(11) . . . . ?
C45 C44 C49 C48 0.2(10) . . . . ?
P4 C44 C49 C48 177.4(5) . . . . ?
